data_7119106
loop_
_publ_author_name
'Gill, Rupinder Kaur'
'Kaur, Ramandeep'
'Kumar, Virender'
'Gupta, Vivek'
'Singh, Gagandeep'
'Bariwal, Jitender'

_publ_section_title
;
 Design and microwave assisted synthesis of novel
 2-phenyl/2-phenylethynyl-3-aroyl thiophenes as potent antiproliferative
 agents
;
_journal_issue 10
_journal_name_full 'Med. Chem. Commun.'
_journal_page_first 1966
_journal_paper_doi 10.1039/C6MD00256K
_journal_volume 7
_journal_year 2016
_chemical_formula_moiety 'C21 H16 O S'
_chemical_formula_sum 'C21 H16 O S'
_chemical_formula_weight 316.40
_chemical_name_systematic
;
 ?
;
_space_group_IT_number 14
_symmetry_cell_setting monoclinic
_symmetry_space_group_name_Hall '-P 2yn'
_symmetry_space_group_name_H-M 'P 1 21/n 1'
_atom_sites_solution_hydrogens geom
_atom_sites_solution_primary direct
_atom_sites_solution_secondary difmap
_audit_creation_method SHELXL-97
_audit_update_record
;
2016-04-26 deposited with the CCDC.
2016-07-20 downloaded from the CCDC.
;
_cell_angle_alpha 90.00
_cell_angle_beta 94.937(8)
_cell_angle_gamma 90.00
_cell_formula_units_Z 4
_cell_length_a 13.3396(10)
_cell_length_b 8.2529(7)
_cell_length_c 15.4875(13)
_cell_measurement_reflns_used 1730
_cell_measurement_temperature 293(2)
_cell_measurement_theta_max 28.2440
_cell_measurement_theta_min 3.9680
_cell_volume 1698.7(2)
_computing_cell_refinement 'CrysAlisPro (Oxford Diffraction,2010)'
_computing_data_collection 'CrysAlisPro (Oxford Diffraction,2010)'
_computing_data_reduction 'CrysAlisPro (Oxford Diffraction,2010)'
_computing_molecular_graphics 'ORTEP3 (Farrugia, 2012)'
_computing_publication_material 'PLATON (Spek,2009)'
_computing_structure_refinement 'SHELXL-97 (Sheldrick, 2008)'
_computing_structure_solution 'SHELXS-97 (Sheldrick, 2008)'
_diffrn_ambient_temperature 293(2)
_diffrn_detector_area_resol_mean 16.1049
_diffrn_measured_fraction_theta_full 0.997
_diffrn_measured_fraction_theta_max 0.997
_diffrn_measurement_device_type 'Xcalibur, Sapphire3'
_diffrn_measurement_method '\w scans'
_diffrn_radiation_monochromator graphite
_diffrn_radiation_source 'fine-focus sealed tube'
_diffrn_radiation_type MoK\a
_diffrn_radiation_wavelength 0.71073
_diffrn_reflns_av_R_equivalents 0.0385
_diffrn_reflns_av_sigmaI/netI 0.0680
_diffrn_reflns_limit_h_max 16
_diffrn_reflns_limit_h_min -13
_diffrn_reflns_limit_k_max 6
_diffrn_reflns_limit_k_min -10
_diffrn_reflns_limit_l_max 19
_diffrn_reflns_limit_l_min -16
_diffrn_reflns_number 6451
_diffrn_reflns_theta_full 26.00
_diffrn_reflns_theta_max 26.00
_diffrn_reflns_theta_min 3.62
_diffrn_standards_decay_% 0
_diffrn_standards_interval_count 0
_diffrn_standards_interval_time 0
_diffrn_standards_number 0
_exptl_absorpt_coefficient_mu 0.192
_exptl_absorpt_correction_T_max 1.00000
_exptl_absorpt_correction_T_min 0.64599
_exptl_absorpt_correction_type multi-scan
_exptl_absorpt_process_details
;
CrysAlisPro, Agilent Technologies,
Version 1.171.36.28 (release 01-02-2013 CrysAlis171 .NET)
(compiled Feb  1 2013,16:14:44)
Empirical absorption correction using spherical harmonics,
 implemented in SCALE3 ABSPACK scaling algorithm.
;
_exptl_crystal_colour white
_exptl_crystal_density_diffrn 1.237
_exptl_crystal_density_method 'not measured'
_exptl_crystal_description block
_exptl_crystal_F_000 664
_exptl_crystal_size_max 0.30
_exptl_crystal_size_mid 0.20
_exptl_crystal_size_min 0.20
_refine_diff_density_max 0.173
_refine_diff_density_min -0.297
_refine_diff_density_rms 0.040
_refine_ls_extinction_method none
_refine_ls_goodness_of_fit_ref 0.985
_refine_ls_hydrogen_treatment constr
_refine_ls_matrix_type full
_refine_ls_number_parameters 210
_refine_ls_number_reflns 3333
_refine_ls_number_restraints 0
_refine_ls_restrained_S_all 0.985
_refine_ls_R_factor_all 0.0971
_refine_ls_R_factor_gt 0.0523
_refine_ls_shift/su_max 0.063
_refine_ls_shift/su_mean 0.001
_refine_ls_structure_factor_coef Fsqd
_refine_ls_weighting_details 'calc w=1/[\s^2^(Fo^2^)+(0.0596P)^2^+0.0000P] where P=(Fo^2^+2Fc^2^)/3'
_refine_ls_weighting_scheme calc
_refine_ls_wR_factor_gt 0.1212
_refine_ls_wR_factor_ref 0.1509
_reflns_number_gt 1948
_reflns_number_total 3333
_reflns_threshold_expression >2sigma(I)
_cod_data_source_file c6md00256k2.cif
_cod_data_source_block sj-2b
_cod_depositor_comments 'Adding full bibliography for 7119106.cif.'
_cod_original_sg_symbol_H-M P21/n
_cod_database_code 7119106

loop_
_symmetry_equiv_pos_as_xyz
'x, y, z'
'-x+1/2, y+1/2, -z+1/2'
'-x, -y, -z'
'x-1/2, -y-1/2, z-1/2'

loop_
_atom_site_label
_atom_site_type_symbol
_atom_site_fract_x
_atom_site_fract_y
_atom_site_fract_z
_atom_site_U_iso_or_equiv
_atom_site_adp_type
_atom_site_occupancy
_atom_site_symmetry_multiplicity
_atom_site_calc_flag
_atom_site_refinement_flags
S1 S 0.51856(5) 0.85762(9) 0.09009(5) 0.0633(3) Uani 1 1 d .
C17 C 0.41896(19) 0.6215(3) -0.11162(18) 0.0508(7) Uani 1 1 d .
C4 C 0.3584(2) 0.8495(3) 0.16948(17) 0.0518(7) Uani 1 1 d .
C18 C 0.4129(2) 0.5392(3) -0.19421(18) 0.0512(7) Uani 1 1 d .
C16 C 0.41940(18) 0.6841(3) -0.04260(18) 0.0508(7) Uani 1 1 d .
C10 C 0.30382(19) 0.4074(3) 0.05918(17) 0.0515(7) Uani 1 1 d .
H10 H 0.3654 0.4436 0.0847 0.062 Uiso 1 1 calc R
C3 C 0.33654(18) 0.7617(3) 0.09071(16) 0.0464(6) Uani 1 1 d .
C8 C 0.23641(19) 0.6905(3) 0.06414(17) 0.0498(6) Uani 1 1 d .
C2 C 0.41649(19) 0.7563(3) 0.04055(17) 0.0498(6) Uani 1 1 d .
O15 O 0.16075(14) 0.7730(2) 0.06709(14) 0.0764(6) Uani 1 1 d .
C9 C 0.22743(18) 0.5177(3) 0.03784(16) 0.0462(6) Uani 1 1 d .
C14 C 0.1376(2) 0.4618(4) -0.0027(2) 0.0656(8) Uani 1 1 d .
H14 H 0.0859 0.5347 -0.0178 0.079 Uiso 1 1 calc R
C5 C 0.4552(2) 0.9063(3) 0.17795(18) 0.0573(7) Uani 1 1 d .
C19 C 0.4915(2) 0.5449(3) -0.24671(19) 0.0627(8) Uani 1 1 d .
H19 H 0.5491 0.6034 -0.2284 0.075 Uiso 1 1 calc R
C11 C 0.2894(2) 0.2448(4) 0.0430(2) 0.0686(8) Uani 1 1 d .
H11 H 0.3405 0.1713 0.0590 0.082 Uiso 1 1 calc R
C20 C 0.4870(3) 0.4666(4) -0.3252(2) 0.0854(11) Uani 1 1 d .
H20 H 0.5411 0.4714 -0.3593 0.102 Uiso 1 1 calc R
C23 C 0.3279(2) 0.4520(4) -0.2221(2) 0.0811(10) Uani 1 1 d .
H23 H 0.2739 0.4459 -0.1880 0.097 Uiso 1 1 calc R
C12 C 0.1996(3) 0.1911(4) 0.0034(2) 0.0850(10) Uani 1 1 d .
H12 H 0.1898 0.0811 -0.0073 0.102 Uiso 1 1 calc R
C6 C 0.5072(3) 0.9990(3) 0.2527(2) 0.0837(10) Uani 1 1 d .
H6A H 0.4600 1.0705 0.2764 0.126 Uiso 1 1 calc R
H6B H 0.5615 1.0611 0.2326 0.126 Uiso 1 1 calc R
H6C H 0.5334 0.9244 0.2965 0.126 Uiso 1 1 calc R
C7 C 0.2853(3) 0.8711(4) 0.2368(2) 0.0833(10) Uani 1 1 d .
H7A H 0.3215 0.8914 0.2920 0.125 Uiso 1 1 calc R
H7B H 0.2456 0.7746 0.2401 0.125 Uiso 1 1 calc R
H7C H 0.2420 0.9613 0.2213 0.125 Uiso 1 1 calc R
C22 C 0.3238(4) 0.3725(4) -0.3028(3) 0.1026(14) Uani 1 1 d .
H22 H 0.2670 0.3131 -0.3221 0.123 Uiso 1 1 calc R
C13 C 0.1237(3) 0.3000(4) -0.0208(2) 0.0891(11) Uani 1 1 d .
H13 H 0.0635 0.2640 -0.0492 0.107 Uiso 1 1 calc R
C21 C 0.4031(4) 0.3826(4) -0.3524(3) 0.1007(14) Uani 1 1 d .
H21 H 0.3995 0.3307 -0.4059 0.121 Uiso 1 1 calc R

loop_
_atom_site_aniso_label
_atom_site_aniso_U_11
_atom_site_aniso_U_22
_atom_site_aniso_U_33
_atom_site_aniso_U_23
_atom_site_aniso_U_13
_atom_site_aniso_U_12
S1 0.0598(5) 0.0735(5) 0.0564(5) 0.0031(4) 0.0040(4) -0.0081(4)
C17 0.0465(15) 0.0611(16) 0.0452(17) 0.0043(14) 0.0068(12) 0.0004(12)
C4 0.0669(18) 0.0487(14) 0.0402(15) 0.0031(13) 0.0067(13) 0.0056(13)
C18 0.0542(16) 0.0540(15) 0.0441(16) 0.0005(13) -0.0041(13) 0.0025(12)
C16 0.0498(16) 0.0600(16) 0.0435(17) 0.0064(14) 0.0092(12) 0.0007(12)
C10 0.0517(16) 0.0573(16) 0.0463(16) 0.0041(13) 0.0093(12) 0.0014(12)
C3 0.0521(15) 0.0497(14) 0.0382(15) 0.0033(12) 0.0081(12) 0.0044(12)
C8 0.0514(16) 0.0572(16) 0.0415(15) 0.0057(13) 0.0079(12) 0.0094(13)
C2 0.0551(15) 0.0547(15) 0.0394(15) 0.0044(13) 0.0031(12) 0.0026(12)
O15 0.0571(12) 0.0738(13) 0.0980(18) -0.0079(12) 0.0045(11) 0.0166(10)
C9 0.0448(14) 0.0571(15) 0.0374(14) 0.0071(12) 0.0079(11) 0.0003(12)
C14 0.0525(17) 0.0688(19) 0.075(2) 0.0035(16) 0.0012(15) -0.0040(14)
C5 0.080(2) 0.0471(15) 0.0438(17) 0.0027(13) -0.0011(14) 0.0030(14)
C19 0.075(2) 0.0674(18) 0.0462(17) -0.0023(15) 0.0055(15) 0.0074(15)
C11 0.080(2) 0.0612(18) 0.066(2) 0.0071(16) 0.0179(16) 0.0095(16)
C20 0.116(3) 0.094(2) 0.046(2) -0.0099(19) 0.0059(19) 0.024(2)
C23 0.074(2) 0.082(2) 0.085(3) -0.003(2) -0.0061(19) -0.0075(18)
C12 0.097(3) 0.0624(19) 0.097(3) -0.0068(19) 0.014(2) -0.014(2)
C6 0.114(3) 0.0635(19) 0.069(2) -0.0142(17) -0.016(2) -0.0055(17)
C7 0.100(3) 0.093(2) 0.061(2) -0.0165(18) 0.0263(19) 0.0034(18)
C22 0.114(3) 0.080(2) 0.104(4) -0.017(2) -0.043(3) -0.014(2)
C13 0.073(2) 0.088(2) 0.103(3) -0.011(2) -0.007(2) -0.021(2)
C21 0.151(4) 0.082(3) 0.062(3) -0.015(2) -0.027(3) 0.022(3)

loop_
_atom_type_symbol
_atom_type_description
_atom_type_scat_dispersion_real
_atom_type_scat_dispersion_imag
_atom_type_scat_source
C C 0.0033 0.0016 'International Tables Vol C Tables 4.2.6.8 and 6.1.1.4'
H H 0.0000 0.0000 'International Tables Vol C Tables 4.2.6.8 and 6.1.1.4'
O O 0.0106 0.0060 'International Tables Vol C Tables 4.2.6.8 and 6.1.1.4'
S S 0.1246 0.1234 'International Tables Vol C Tables 4.2.6.8 and 6.1.1.4'

loop_
_geom_angle_atom_site_label_1
_geom_angle_atom_site_label_2
_geom_angle_atom_site_label_3
_geom_angle
C5 S1 C2 92.44(13)
C16 C17 C18 176.3(3)
C5 C4 C3 112.2(2)
C5 C4 C7 123.9(3)
C3 C4 C7 123.9(3)
C23 C18 C19 118.6(3)
C23 C18 C17 120.2(3)
C19 C18 C17 121.2(2)
C17 C16 C2 177.9(3)
C11 C10 C9 120.6(3)
C11 C10 H10 119.7
C9 C10 H10 119.7
C2 C3 C4 112.9(2)
C2 C3 C8 123.7(2)
C4 C3 C8 123.4(2)
O15 C8 C3 119.7(2)
O15 C8 C9 119.9(2)
C3 C8 C9 120.3(2)
C3 C2 C16 127.5(2)
C3 C2 S1 110.8(2)
C16 C2 S1 121.7(2)
C14 C9 C10 118.7(2)
C14 C9 C8 119.4(2)
C10 C9 C8 121.7(2)
C13 C14 C9 120.9(3)
C13 C14 H14 119.5
C9 C14 H14 119.5
C4 C5 C6 128.0(3)
C4 C5 S1 111.7(2)
C6 C5 S1 120.3(2)
C20 C19 C18 121.8(3)
C20 C19 H19 119.1
C18 C19 H19 119.1
C12 C11 C10 120.0(3)
C12 C11 H11 120.0
C10 C11 H11 120.0
C21 C20 C19 119.2(4)
C21 C20 H20 120.4
C19 C20 H20 120.4
C18 C23 C22 119.2(4)
C18 C23 H23 120.4
C22 C23 H23 120.4
C11 C12 C13 120.2(3)
C11 C12 H12 119.9
C13 C12 H12 119.9
C5 C6 H6A 109.5
C5 C6 H6B 109.5
H6A C6 H6B 109.5
C5 C6 H6C 109.5
H6A C6 H6C 109.5
H6B C6 H6C 109.5
C4 C7 H7A 109.5
C4 C7 H7B 109.5
H7A C7 H7B 109.5
C4 C7 H7C 109.5
H7A C7 H7C 109.5
H7B C7 H7C 109.5
C21 C22 C23 120.0(4)
C21 C22 H22 120.0
C23 C22 H22 120.0
C14 C13 C12 119.6(3)
C14 C13 H13 120.2
C12 C13 H13 120.2
C20 C21 C22 121.2(4)
C20 C21 H21 119.4
C22 C21 H21 119.4

loop_
_geom_bond_atom_site_label_1
_geom_bond_atom_site_label_2
_geom_bond_distance
S1 C5 1.710(3)
S1 C2 1.721(3)
C17 C16 1.187(4)
C17 C18 1.444(4)
C4 C5 1.369(4)
C4 C3 1.427(3)
C4 C7 1.498(4)
C18 C23 1.380(4)
C18 C19 1.382(4)
C16 C2 1.422(4)
C10 C11 1.375(4)
C10 C9 1.385(3)
C10 H10 0.9300
C3 C2 1.373(3)
C3 C8 1.484(3)
C8 O15 1.222(3)
C8 C9 1.485(3)
C9 C14 1.383(3)
C14 C13 1.374(4)
C14 H14 0.9300
C5 C6 1.506(4)
C19 C20 1.374(4)
C19 H19 0.9300
C11 C12 1.372(4)
C11 H11 0.9300
C20 C21 1.353(5)
C20 H20 0.9300
C23 C22 1.409(5)
C23 H23 0.9300
C12 C13 1.381(4)
C12 H12 0.9300
C6 H6A 0.9600
C6 H6B 0.9600
C6 H6C 0.9600
C7 H7A 0.9600
C7 H7B 0.9600
C7 H7C 0.9600
C22 C21 1.363(6)
C22 H22 0.9300
C13 H13 0.9300
C21 H21 0.9300

loop_
_geom_torsion_atom_site_label_1
_geom_torsion_atom_site_label_2
_geom_torsion_atom_site_label_3
_geom_torsion_atom_site_label_4
_geom_torsion
C5 C4 C3 C2 -1.1(3)
C7 C4 C3 C2 -178.7(2)
C5 C4 C3 C8 -178.4(2)
C7 C4 C3 C8 4.0(4)
C2 C3 C8 O15 -128.4(3)
C4 C3 C8 O15 48.6(4)
C2 C3 C8 C9 54.4(3)
C4 C3 C8 C9 -128.6(3)
C4 C3 C2 C16 -177.7(2)
C8 C3 C2 C16 -0.4(4)
C4 C3 C2 S1 0.4(3)
C8 C3 C2 S1 177.63(18)
C5 S1 C2 C3 0.4(2)
C5 S1 C2 C16 178.5(2)
C11 C10 C9 C14 -2.2(4)
C11 C10 C9 C8 172.4(2)
O15 C8 C9 C14 15.5(4)
C3 C8 C9 C14 -167.3(2)
O15 C8 C9 C10 -159.0(3)
C3 C8 C9 C10 18.2(4)
C10 C9 C14 C13 0.6(4)
C8 C9 C14 C13 -174.1(3)
C3 C4 C5 C6 -177.9(2)
C7 C4 C5 C6 -0.3(4)
C3 C4 C5 S1 1.4(3)
C7 C4 C5 S1 179.0(2)
C2 S1 C5 C4 -1.0(2)
C2 S1 C5 C6 178.3(2)
C23 C18 C19 C20 0.0(4)
C17 C18 C19 C20 179.7(3)
C9 C10 C11 C12 1.7(4)
C18 C19 C20 C21 0.5(5)
C19 C18 C23 C22 -0.2(4)
C17 C18 C23 C22 -179.8(3)
C10 C11 C12 C13 0.3(5)
C18 C23 C22 C21 -0.2(5)
C9 C14 C13 C12 1.4(5)
C11 C12 C13 C14 -1.9(5)
C19 C20 C21 C22 -0.9(6)
C23 C22 C21 C20 0.8(6)
